data_2237334
loop_
_publ_author_name
'Penthala, Narsimha Reddy'
'Crooks, Peter A.'

_publ_section_title
;
 <i>rac</i>-5-Bromo-<i>N</i>-benzylisatincreatinine ethanol monosolvate
;
_journal_coeditor_code HG5279
_journal_issue 2
_journal_name_full 'Acta Crystallographica Section E'
_journal_page_first o288
_journal_page_last o289
_journal_paper_doi 10.1107/S160053681300038X
_journal_volume 69
_journal_year 2013
_chemical_formula_iupac 'C19 H17 Br N4 O3, C2 H6 O'
_chemical_formula_moiety 'C19 H17 Br N4 O3, C2 H6 O'
_chemical_formula_sum 'C21 H23 Br N4 O4'
_chemical_formula_weight 475.34
_chemical_name_systematic
;
1-Benzyl-5-bromo-3-hydroxy-3-(2-imino-3-methyl-5-oxoimidazolidin-4-yl)-
2,3-dihydro-1<i>H</i>-indol-2-one ethanol monosolvate
;
_space_group_IT_number 14
_symmetry_cell_setting monoclinic
_symmetry_space_group_name_Hall '-P 2yn'
_symmetry_space_group_name_H-M 'P 1 21/n 1'
_atom_sites_solution_hydrogens geom
_atom_sites_solution_primary direct
_atom_sites_solution_secondary difmap
_audit_creation_method SHELXL-97
_cell_angle_alpha 90.00
_cell_angle_beta 99.54(3)
_cell_angle_gamma 90.00
_cell_formula_units_Z 4
_cell_length_a 7.8384(16)
_cell_length_b 24.553(5)
_cell_length_c 10.936(2)
_cell_measurement_reflns_used 51652
_cell_measurement_temperature 90.0(2)
_cell_measurement_theta_max 27.48
_cell_measurement_theta_min 1.00
_cell_volume 2075.6(7)
_computing_cell_refinement 'SCALEPACK (Otwinowski & Minor, 1997)'
_computing_data_collection 'COLLECT (Nonius, 1998)'
_computing_data_reduction 'DENZO-SMN (Otwinowski & Minor, 1997)'
_computing_molecular_graphics 'XP in SHELXTL (Sheldrick, 2008)'
_computing_publication_material
;
SHELXL97 (Sheldrick, 2008) and local procedures
;
_computing_structure_refinement 'SHELXL97 (Sheldrick, 2008)'
_computing_structure_solution 'SHELXS97 (Sheldrick, 2008)'
_diffrn_ambient_temperature 90.0(2)
_diffrn_detector_area_resol_mean 9.1
_diffrn_measured_fraction_theta_full 1.000
_diffrn_measured_fraction_theta_max 1.000
_diffrn_measurement_device_type 'Nonius KappaCCD'
_diffrn_measurement_method '\w scans at fixed \c = 55\%'
_diffrn_radiation_monochromator graphite
_diffrn_radiation_source 'fine-focus sealed tube'
_diffrn_radiation_type MoK\a
_diffrn_radiation_wavelength 0.71073
_diffrn_reflns_av_R_equivalents 0.0375
_diffrn_reflns_av_sigmaI/netI 0.0220
_diffrn_reflns_limit_h_max 10
_diffrn_reflns_limit_h_min -10
_diffrn_reflns_limit_k_max 31
_diffrn_reflns_limit_k_min -31
_diffrn_reflns_limit_l_max 14
_diffrn_reflns_limit_l_min -14
_diffrn_reflns_number 41507
_diffrn_reflns_theta_full 27.48
_diffrn_reflns_theta_max 27.48
_diffrn_reflns_theta_min 1.66
_diffrn_standards_number 0
_exptl_absorpt_coefficient_mu 2.017
_exptl_absorpt_correction_T_max 0.824
_exptl_absorpt_correction_T_min 0.689
_exptl_absorpt_correction_type multi-scan
_exptl_absorpt_process_details
;
[SCALEPACK (Otwinowski & Minor, 1997) and XABS2 (Parkin <i>et al.</i>,
1995)]
;
_exptl_crystal_colour colourless
_exptl_crystal_density_diffrn 1.521
_exptl_crystal_density_method 'not measured'
_exptl_crystal_description block
_exptl_crystal_F_000 976
_exptl_crystal_size_max 0.20
_exptl_crystal_size_mid 0.15
_exptl_crystal_size_min 0.10
_refine_diff_density_max 1.193
_refine_diff_density_min -0.451
_refine_ls_extinction_method none
_refine_ls_goodness_of_fit_ref 1.046
_refine_ls_hydrogen_treatment mixed
_refine_ls_matrix_type full
_refine_ls_number_parameters 282
_refine_ls_number_reflns 4752
_refine_ls_number_restraints 3
_refine_ls_restrained_S_all 1.046
_refine_ls_R_factor_all 0.0360
_refine_ls_R_factor_gt 0.0288
_refine_ls_shift/su_max 0.002
_refine_ls_shift/su_mean 0.000
_refine_ls_structure_factor_coef Fsqd
_refine_ls_weighting_details 'calc w=1/[\s^2^(Fo^2^)+(0.0318P)^2^+2.2794P] where P=(Fo^2^+2Fc^2^)/3'
_refine_ls_weighting_scheme calc
_refine_ls_wR_factor_gt 0.0707
_refine_ls_wR_factor_ref 0.0741
_reflns_number_gt 4147
_reflns_number_total 4752
_reflns_threshold_expression I>2\s(I)
_cod_data_source_file hg5279.cif
_cod_data_source_block I
_cod_original_sg_symbol_H-M 'P 21/n'
_cod_database_code 2237334
_cod_database_fobs_code 2237334

loop_
_symmetry_equiv_pos_as_xyz
'x, y, z'
'-x+1/2, y+1/2, -z+1/2'
'-x, -y, -z'
'x-1/2, -y-1/2, z-1/2'

loop_
_atom_site_type_symbol
_atom_site_label
_atom_site_fract_x
_atom_site_fract_y
_atom_site_fract_z
_atom_site_U_iso_or_equiv
_atom_site_adp_type
_atom_site_calc_flag
_atom_site_refinement_flags
_atom_site_occupancy
_atom_site_symmetry_multiplicity
Br Br1 0.49690(3) 0.374439(8) 0.816959(17) 0.02004(7) Uani d . 1 1
O O1 0.41024(17) 0.35297(6) 0.10785(12) 0.0171(3) Uani d . 1 1
C C1 0.4044(2) 0.36264(7) 0.21623(17) 0.0130(3) Uani d . 1 1
N N2 0.35261(19) 0.41049(6) 0.26345(14) 0.0131(3) Uani d . 1 1
C C3 0.3743(2) 0.40838(7) 0.39354(17) 0.0127(3) Uani d . 1 1
C C4 0.3378(2) 0.44865(8) 0.47375(18) 0.0152(4) Uani d . 1 1
H H4 0.2896 0.4825 0.4435 0.018 Uiso calc R 1 1
C C5 0.3745(2) 0.43786(8) 0.60104(17) 0.0160(4) Uani d . 1 1
H H5 0.3503 0.4646 0.6587 0.019 Uiso calc R 1 1
C C6 0.4460(2) 0.38823(8) 0.64338(16) 0.0140(4) Uani d . 1 1
C C7 0.4822(2) 0.34757(7) 0.56274(16) 0.0129(3) Uani d . 1 1
H H7 0.5311 0.3138 0.5931 0.015 Uiso calc R 1 1
C C8 0.4445(2) 0.35808(7) 0.43654(17) 0.0121(3) Uani d . 1 1
O O9 0.64140(16) 0.31074(6) 0.31688(12) 0.0163(3) Uani d . 1 1
H H9 0.7024 0.3118 0.3877 0.024 Uiso calc R 1 1
C C9 0.4680(2) 0.32370(7) 0.32616(16) 0.0124(3) Uani d . 1 1
C C10 0.3592(2) 0.27084(7) 0.31485(16) 0.0123(3) Uani d . 1 1
H H10 0.3696 0.2511 0.2364 0.015 Uiso calc R 1 1
O O11 0.07782(17) 0.31156(5) 0.24552(12) 0.0169(3) Uani d . 1 1
C C11 0.1692(2) 0.28271(7) 0.32180(16) 0.0127(3) Uani d . 1 1
N N12 0.12428(19) 0.25919(6) 0.42372(14) 0.0137(3) Uani d . 1 1
N N13 0.2659(2) 0.20205(7) 0.57992(15) 0.0166(3) Uani d D 1 1
H H13A 0.356(3) 0.1946(9) 0.625(2) 0.020 Uiso d D 1 1
H H13B 0.175(3) 0.2005(10) 0.608(2) 0.020 Uiso d D 1 1
C C13 0.2659(2) 0.23119(7) 0.47904(16) 0.0128(3) Uani d . 1 1
N N14 0.40463(19) 0.23525(6) 0.42122(14) 0.0121(3) Uani d . 1 1
C C14 0.5592(2) 0.20123(8) 0.44579(18) 0.0177(4) Uani d . 1 1
H H14A 0.6453 0.2187 0.5088 0.026 Uiso calc R 1 1
H H14B 0.6073 0.1967 0.3692 0.026 Uiso calc R 1 1
H H14C 0.5288 0.1655 0.4758 0.026 Uiso calc R 1 1
C C15 0.3028(2) 0.45903(8) 0.18962(17) 0.0156(4) Uani d . 1 1
H H15A 0.3328 0.4536 0.1060 0.019 Uiso calc R 1 1
H H15B 0.3718 0.4902 0.2282 0.019 Uiso calc R 1 1
C C16 0.1127(2) 0.47366(8) 0.17564(16) 0.0146(4) Uani d . 1 1
C C17 -0.0132(3) 0.43353(8) 0.17080(19) 0.0197(4) Uani d . 1 1
H H17 0.0203 0.3965 0.1834 0.024 Uiso calc R 1 1
C C18 -0.1880(3) 0.44717(8) 0.14763(19) 0.0204(4) Uani d . 1 1
H H18 -0.2733 0.4195 0.1438 0.024 Uiso calc R 1 1
C C19 -0.2373(3) 0.50119(8) 0.13010(18) 0.0187(4) Uani d . 1 1
H H19 -0.3564 0.5106 0.1133 0.022 Uiso calc R 1 1
C C20 -0.1119(3) 0.54152(8) 0.13722(19) 0.0198(4) Uani d . 1 1
H H20 -0.1454 0.5786 0.1266 0.024 Uiso calc R 1 1
C C21 0.0624(3) 0.52780(8) 0.15986(18) 0.0181(4) Uani d . 1 1
H H21 0.1476 0.5556 0.1646 0.022 Uiso calc R 1 1
O O1S -0.13483(17) 0.30418(6) 0.53172(13) 0.0191(3) Uani d . 1 1
H H1S -0.0600 0.2885 0.4975 0.029 Uiso calc R 1 1
C C1S -0.0616(3) 0.35257(9) 0.5930(2) 0.0249(4) Uani d . 1 1
H H1S1 0.0641 0.3470 0.6199 0.030 Uiso calc R 1 1
H H1S2 -0.1143 0.3588 0.6680 0.030 Uiso calc R 1 1
C C2S -0.0892(3) 0.40229(9) 0.5114(2) 0.0300(5) Uani d . 1 1
H H2S1 -0.0366 0.3965 0.4372 0.045 Uiso calc R 1 1
H H2S2 -0.0355 0.4339 0.5570 0.045 Uiso calc R 1 1
H H2S3 -0.2135 0.4088 0.4869 0.045 Uiso calc R 1 1

loop_
_atom_site_aniso_label
_atom_site_aniso_U_11
_atom_site_aniso_U_22
_atom_site_aniso_U_33
_atom_site_aniso_U_12
_atom_site_aniso_U_13
_atom_site_aniso_U_23
Br1 0.02698(11) 0.02127(11) 0.01143(10) 0.00486(8) 0.00183(7) -0.00050(7)
O1 0.0183(7) 0.0219(7) 0.0113(6) -0.0017(6) 0.0030(5) 0.0000(5)
C1 0.0084(8) 0.0169(9) 0.0139(9) -0.0023(6) 0.0026(6) 0.0011(7)
N2 0.0139(7) 0.0146(7) 0.0108(7) -0.0001(6) 0.0016(6) 0.0019(6)
C3 0.0094(8) 0.0160(9) 0.0125(8) -0.0025(7) 0.0010(6) 0.0011(7)
C4 0.0140(8) 0.0131(8) 0.0180(9) 0.0005(7) 0.0014(7) 0.0005(7)
C5 0.0157(9) 0.0167(9) 0.0157(9) -0.0001(7) 0.0029(7) -0.0033(7)
C6 0.0130(8) 0.0191(9) 0.0094(8) -0.0015(7) 0.0005(7) -0.0006(7)
C7 0.0105(8) 0.0151(9) 0.0129(8) 0.0000(7) 0.0016(7) 0.0012(7)
C8 0.0081(8) 0.0144(8) 0.0140(9) -0.0019(6) 0.0028(6) -0.0006(7)
O9 0.0104(6) 0.0260(7) 0.0129(6) 0.0032(5) 0.0033(5) -0.0005(5)
C9 0.0103(8) 0.0157(9) 0.0113(8) 0.0014(7) 0.0019(6) 0.0010(7)
C10 0.0129(8) 0.0137(8) 0.0102(8) 0.0018(7) 0.0016(6) 0.0004(7)
O11 0.0148(6) 0.0168(7) 0.0174(7) -0.0004(5) -0.0025(5) 0.0033(5)
C11 0.0111(8) 0.0121(8) 0.0138(9) -0.0012(6) -0.0006(7) -0.0023(7)
N12 0.0112(7) 0.0151(7) 0.0144(7) 0.0011(6) 0.0013(6) 0.0023(6)
N13 0.0123(8) 0.0232(9) 0.0146(8) 0.0022(7) 0.0033(6) 0.0049(6)
C13 0.0123(8) 0.0130(8) 0.0128(8) -0.0010(7) 0.0014(7) -0.0015(7)
N14 0.0117(7) 0.0134(7) 0.0116(7) 0.0031(6) 0.0031(6) 0.0025(6)
C14 0.0159(9) 0.0185(9) 0.0197(10) 0.0076(7) 0.0063(7) 0.0034(7)
C15 0.0160(9) 0.0150(9) 0.0155(9) -0.0009(7) 0.0019(7) 0.0044(7)
C16 0.0168(9) 0.0173(9) 0.0095(8) 0.0000(7) 0.0017(7) 0.0019(7)
C17 0.0192(10) 0.0152(9) 0.0243(10) 0.0004(7) 0.0026(8) 0.0040(8)
C18 0.0175(9) 0.0189(10) 0.0254(10) -0.0036(8) 0.0051(8) 0.0021(8)
C19 0.0179(9) 0.0234(10) 0.0152(9) 0.0041(8) 0.0044(7) 0.0023(8)
C20 0.0232(10) 0.0153(9) 0.0214(10) 0.0034(8) 0.0055(8) 0.0009(7)
C21 0.0201(9) 0.0164(9) 0.0182(9) -0.0028(8) 0.0044(7) -0.0006(7)
O1S 0.0127(6) 0.0229(7) 0.0217(7) 0.0024(5) 0.0033(5) -0.0021(6)
C1S 0.0218(10) 0.0275(11) 0.0240(11) 0.0005(9) -0.0002(8) -0.0052(9)
C2S 0.0239(11) 0.0286(12) 0.0376(13) -0.0076(9) 0.0049(10) 0.0006(10)

loop_
_atom_type_symbol
_atom_type_description
_atom_type_scat_dispersion_real
_atom_type_scat_dispersion_imag
_atom_type_scat_source
C C 0.0033 0.0016 'International Tables Vol C Tables 4.2.6.8 and 6.1.1.4'
H H 0.0000 0.0000 'International Tables Vol C Tables 4.2.6.8 and 6.1.1.4'
N N 0.0061 0.0033 'International Tables Vol C Tables 4.2.6.8 and 6.1.1.4'
O O 0.0106 0.0060 'International Tables Vol C Tables 4.2.6.8 and 6.1.1.4'
Br Br -0.2901 2.4595 'International Tables Vol C Tables 4.2.6.8 and 6.1.1.4'

loop_
_geom_angle_atom_site_label_1
_geom_angle_atom_site_label_2
_geom_angle_atom_site_label_3
_geom_angle
O1 C1 N2 126.51(17)
O1 C1 C9 125.11(17)
N2 C1 C9 108.24(15)
C1 N2 C3 110.84(15)
C1 N2 C15 124.14(16)
C3 N2 C15 124.60(15)
C4 C3 C8 121.89(17)
C4 C3 N2 127.78(17)
C8 C3 N2 110.31(16)
C3 C4 C5 117.77(17)
C3 C4 H4 121.1
C5 C4 H4 121.1
C6 C5 C4 120.19(17)
C6 C5 H5 119.9
C4 C5 H5 119.9
C5 C6 C7 122.12(17)
C5 C6 Br1 119.66(14)
C7 C6 Br1 118.22(14)
C8 C7 C6 117.69(17)
C8 C7 H7 121.2
C6 C7 H7 121.2
C7 C8 C3 120.34(17)
C7 C8 C9 131.13(17)
C3 C8 C9 108.53(15)
C9 O9 H9 109.5
O9 C9 C8 115.38(15)
O9 C9 C10 109.18(14)
C8 C9 C10 113.26(14)
O9 C9 C1 105.76(14)
C8 C9 C1 102.06(14)
C10 C9 C1 110.69(14)
N14 C10 C11 100.72(14)
N14 C10 C9 112.50(14)
C11 C10 C9 111.34(14)
N14 C10 H10 110.6
C11 C10 H10 110.6
C9 C10 H10 110.6
O11 C11 N12 127.07(17)
O11 C11 C10 122.53(16)
N12 C11 C10 110.35(15)
C11 N12 C13 106.12(15)
C13 N13 H13A 121.0(16)
C13 N13 H13B 117.3(16)
H13A N13 H13B 118(2)
N13 C13 N14 123.05(17)
N13 C13 N12 122.36(16)
N14 C13 N12 114.59(16)
C13 N14 C10 108.09(14)
C13 N14 C14 125.49(15)
C10 N14 C14 125.31(15)
N14 C14 H14A 109.5
N14 C14 H14B 109.5
H14A C14 H14B 109.5
N14 C14 H14C 109.5
H14A C14 H14C 109.5
H14B C14 H14C 109.5
N2 C15 C16 114.75(15)
N2 C15 H15A 108.6
C16 C15 H15A 108.6
N2 C15 H15B 108.6
C16 C15 H15B 108.6
H15A C15 H15B 107.6
C17 C16 C21 119.26(18)
C17 C16 C15 121.06(17)
C21 C16 C15 119.56(17)
C16 C17 C18 120.50(18)
C16 C17 H17 119.7
C18 C17 H17 119.7
C19 C18 C17 119.93(18)
C19 C18 H18 120.0
C17 C18 H18 120.0
C18 C19 C20 119.74(18)
C18 C19 H19 120.1
C20 C19 H19 120.1
C19 C20 C21 120.23(18)
C19 C20 H20 119.9
C21 C20 H20 119.9
C20 C21 C16 120.32(18)
C20 C21 H21 119.8
C16 C21 H21 119.8
C1S O1S H1S 109.5
O1S C1S C2S 112.79(18)
O1S C1S H1S1 109.0
C2S C1S H1S1 109.0
O1S C1S H1S2 109.0
C2S C1S H1S2 109.0
H1S1 C1S H1S2 107.8
C1S C2S H2S1 109.5
C1S C2S H2S2 109.5
H2S1 C2S H2S2 109.5
C1S C2S H2S3 109.5
H2S1 C2S H2S3 109.5
H2S2 C2S H2S3 109.5

loop_
_geom_bond_atom_site_label_1
_geom_bond_atom_site_label_2
_geom_bond_distance
Br1 C6 1.9042(18)
O1 C1 1.217(2)
C1 N2 1.372(2)
C1 C9 1.552(2)
N2 C3 1.406(2)
N2 C15 1.456(2)
C3 C4 1.383(3)
C3 C8 1.401(3)
C4 C5 1.399(3)
C4 H4 0.9500
C5 C6 1.388(3)
C5 H5 0.9500
C6 C7 1.392(3)
C7 C8 1.387(3)
C7 H7 0.9500
C8 C9 1.509(2)
O9 C9 1.416(2)
O9 H9 0.8400
C9 C10 1.546(2)
C10 N14 1.451(2)
C10 C11 1.532(2)
C10 H10 1.0000
O11 C11 1.230(2)
C11 N12 1.353(2)
N12 C13 1.359(2)
N13 C13 1.315(2)
N13 H13A 0.81(2)
N13 H13B 0.82(2)
C13 N14 1.349(2)
N14 C14 1.460(2)
C14 H14A 0.9800
C14 H14B 0.9800
C14 H14C 0.9800
C15 C16 1.516(3)
C15 H15A 0.9900
C15 H15B 0.9900
C16 C17 1.389(3)
C16 C21 1.389(3)
C17 C18 1.392(3)
C17 H17 0.9500
C18 C19 1.386(3)
C18 H18 0.9500
C19 C20 1.388(3)
C19 H19 0.9500
C20 C21 1.389(3)
C20 H20 0.9500
C21 H21 0.9500
O1S C1S 1.436(3)
O1S H1S 0.8400
C1S C2S 1.506(3)
C1S H1S1 0.9900
C1S H1S2 0.9900
C2S H2S1 0.9800
C2S H2S2 0.9800
C2S H2S3 0.9800

loop_
_geom_hbond_atom_site_label_D
_geom_hbond_atom_site_label_H
_geom_hbond_atom_site_label_A
_geom_hbond_site_symmetry_A
_geom_hbond_distance_DH
_geom_hbond_distance_HA
_geom_hbond_distance_DA
_geom_hbond_angle_DHA
O9 H9 O1S 1_655 0.84 1.87 2.694(2) 168.6
N13 H13A O11 4_666 0.81(2) 2.00(2) 2.811(2) 171(2)
N13 H13B O9 4_566 0.82(2) 2.36(2) 2.933(2) 128(2)
N13 H13B O1 4_566 0.82(2) 2.46(2) 3.158(2) 144(2)
O1S H1S N12 . 0.84 1.91 2.745(2) 174.2

loop_
_geom_torsion_atom_site_label_1
_geom_torsion_atom_site_label_2
_geom_torsion_atom_site_label_3
_geom_torsion_atom_site_label_4
_geom_torsion
O1 C1 N2 C3 -175.80(17)
C9 C1 N2 C3 0.11(19)
O1 C1 N2 C15 -2.9(3)
C9 C1 N2 C15 172.95(15)
C1 N2 C3 C4 179.53(18)
C15 N2 C3 C4 6.7(3)
C1 N2 C3 C8 0.7(2)
C15 N2 C3 C8 -172.11(16)
C8 C3 C4 C5 0.4(3)
N2 C3 C4 C5 -178.32(17)
C3 C4 C5 C6 0.4(3)
C4 C5 C6 C7 -0.6(3)
C4 C5 C6 Br1 179.46(14)
C5 C6 C7 C8 0.0(3)
Br1 C6 C7 C8 179.97(13)
C6 C7 C8 C3 0.7(3)
C6 C7 C8 C9 179.66(17)
C4 C3 C8 C7 -1.0(3)
N2 C3 C8 C7 177.94(15)
C4 C3 C8 C9 179.88(16)
N2 C3 C8 C9 -1.21(19)
C7 C8 C9 O9 -63.7(3)
C3 C8 C9 O9 115.31(17)
C7 C8 C9 C10 63.1(2)
C3 C8 C9 C10 -117.84(16)
C7 C8 C9 C1 -177.84(18)
C3 C8 C9 C1 1.18(18)
O1 C1 C9 O9 54.1(2)
N2 C1 C9 O9 -121.83(15)
O1 C1 C9 C8 175.19(17)
N2 C1 C9 C8 -0.78(18)
O1 C1 C9 C10 -64.0(2)
N2 C1 C9 C10 120.05(16)
O9 C9 C10 N14 68.89(18)
C8 C9 C10 N14 -61.17(19)
C1 C9 C10 N14 -175.10(14)
O9 C9 C10 C11 -178.91(14)
C8 C9 C10 C11 51.04(19)
C1 C9 C10 C11 -62.89(18)
N14 C10 C11 O11 -178.92(16)
C9 C10 C11 O11 61.6(2)
N14 C10 C11 N12 3.60(19)
C9 C10 C11 N12 -115.88(16)
O11 C11 N12 C13 179.74(18)
C10 C11 N12 C13 -2.93(19)
C11 N12 C13 N13 -178.18(17)
C11 N12 C13 N14 1.0(2)
N13 C13 N14 C10 -179.41(17)
N12 C13 N14 C10 1.4(2)
N13 C13 N14 C14 12.2(3)
N12 C13 N14 C14 -167.02(17)
C11 C10 N14 C13 -2.85(18)
C9 C10 N14 C13 115.79(16)
C11 C10 N14 C14 165.59(16)
C9 C10 N14 C14 -75.8(2)
C1 N2 C15 C16 111.7(2)
C3 N2 C15 C16 -76.5(2)
N2 C15 C16 C17 -33.1(3)
N2 C15 C16 C21 150.87(17)
C21 C16 C17 C18 1.4(3)
C15 C16 C17 C18 -174.63(18)
C16 C17 C18 C19 -0.5(3)
C17 C18 C19 C20 -0.8(3)
C18 C19 C20 C21 1.0(3)
C19 C20 C21 C16 0.0(3)
C17 C16 C21 C20 -1.2(3)
C15 C16 C21 C20 174.94(17)
